data_4347551
loop_
_publ_author_name
'Raj, Pushap'
'Singh, Amanpreet'
'Kaur, Kamalpreet'
'Aree, Thammarat'
'Singh, Ajnesh'
'Singh, Narinder'

_publ_contact_author
;
     Dr. Narinde Singh
     Department of Chemistry
     Indian Institute of technology
     Ropar, Punjab-140001
     India
;
_publ_section_title
;
 Fluorescent Chemosensors for Selective and Sensitive Detection of
 Phosmet/Chlorpyrifos with Octahedral Ni(2+) Complexes.
;
_journal_issue 10
_journal_name_full 'Inorganic chemistry'
_journal_page_first 4874
_journal_page_last 4883
_journal_paper_doi 10.1021/acs.inorgchem.6b00332
_journal_volume 55
_journal_year 2016
_chemical_formula_moiety '2(C52 H36 N4 Ni2 O4 S4), 6.4(H2 O)'
_chemical_formula_sum 'C104 H81.4 N8 Ni4 O14.43 S8'
_chemical_formula_weight 2165.45
_space_group_crystal_system triclinic
_space_group_IT_number 2
_space_group_name_Hall '-P 1'
_space_group_name_H-M_alt 'P -1'
_atom_sites_solution_hydrogens geom
_atom_sites_solution_primary direct
_atom_sites_solution_secondary difmap
_audit_creation_method SHELXL-97
_cell_angle_alpha 76.500(2)
_cell_angle_beta 88.452(2)
_cell_angle_gamma 74.831(2)
_cell_formula_units_Z 2
_cell_length_a 14.0785(8)
_cell_length_b 14.2423(8)
_cell_length_c 27.2243(13)
_cell_measurement_reflns_used 4464
_cell_measurement_temperature 293(2)
_cell_measurement_theta_max 19.31
_cell_measurement_theta_min 2.65
_cell_volume 5119.6(5)
_computing_structure_refinement 'SHELXL-97 (Sheldrick, 1997)'
_diffrn_ambient_temperature 298(2)
_diffrn_detector_area_resol_mean 512
_diffrn_measured_fraction_theta_full 0.970
_diffrn_measured_fraction_theta_max 0.970
_diffrn_measurement_device_type APEXII
_diffrn_measurement_method 'combination of \w and \f'
_diffrn_radiation_source 'fine-focus sealed tube'
_diffrn_radiation_type MoK\a
_diffrn_radiation_wavelength 0.71073
_diffrn_reflns_av_R_equivalents 0.0929
_diffrn_reflns_av_sigmaI/netI 0.1407
_diffrn_reflns_limit_h_max 15
_diffrn_reflns_limit_h_min -15
_diffrn_reflns_limit_k_max 15
_diffrn_reflns_limit_k_min -15
_diffrn_reflns_limit_l_max 30
_diffrn_reflns_limit_l_min -21
_diffrn_reflns_number 40344
_diffrn_reflns_theta_full 23.29
_diffrn_reflns_theta_max 23.29
_diffrn_reflns_theta_min 1.66
_exptl_absorpt_coefficient_mu 0.954
_exptl_absorpt_correction_T_max 0.9276
_exptl_absorpt_correction_T_min 0.7375
_exptl_absorpt_correction_type multi-scan
_exptl_absorpt_process_details 'SADABS (Bruker-AXS)'
_exptl_crystal_colour brown
_exptl_crystal_density_diffrn 1.405
_exptl_crystal_density_method 'not measured'
_exptl_crystal_description rod
_exptl_crystal_F_000 2234
_exptl_crystal_size_max 0.34
_exptl_crystal_size_mid 0.10
_exptl_crystal_size_min 0.08
_refine_diff_density_max 0.381
_refine_diff_density_min -0.328
_refine_diff_density_rms 0.071
_refine_ls_extinction_method none
_refine_ls_goodness_of_fit_ref 0.971
_refine_ls_hydrogen_treatment constr
_refine_ls_matrix_type full
_refine_ls_number_parameters 1301
_refine_ls_number_reflns 14331
_refine_ls_number_restraints 1
_refine_ls_restrained_S_all 0.977
_refine_ls_R_factor_all 0.1424
_refine_ls_R_factor_gt 0.0567
_refine_ls_shift/su_max 0.000
_refine_ls_shift/su_mean 0.000
_refine_ls_structure_factor_coef Fsqd
_refine_ls_weighting_details 'calc w=1/[\s^2^(Fo^2^)+(0.0256P)^2^+0.0000P] where P=(Fo^2^+2Fc^2^)/3'
_refine_ls_weighting_scheme calc
_refine_ls_wR_factor_gt 0.0973
_refine_ls_wR_factor_ref 0.1124
_reflns_number_gt 7572
_reflns_number_total 14331
_reflns_threshold_expression >2sigma(I)
_cod_data_source_file ic6b00332_si_003.cif
_cod_data_source_block s11
_cod_original_formula_sum 'C104 H81.40 N8 Ni4 O14.43 S8'
_cod_database_code 4347551

loop_
_symmetry_equiv_pos_as_xyz
'x, y, z'
'-x, -y, -z'

loop_
_atom_site_label
_atom_site_type_symbol
_atom_site_fract_x
_atom_site_fract_y
_atom_site_fract_z
_atom_site_U_iso_or_equiv
_atom_site_adp_type
_atom_site_occupancy
_atom_site_symmetry_multiplicity
_atom_site_calc_flag
_atom_site_refinement_flags
_atom_site_disorder_assembly
_atom_site_disorder_group
O7W_1 O 0.056(2) 0.302(3) 0.1067(16) 0.274(19) Uani 0.25 1 d P A 1
O5W_1 O 0.6050(8) 0.5078(9) 0.3359(6) 0.178(8) Uani 0.508(11) 1 d P B 1
O5W_2 O 0.7683(15) 0.4864(14) 0.2726(11) 0.159(13) Uani 0.320(14) 1 d P C 2
O5W_3 O 0.668(4) 0.498(2) 0.2526(15) 0.26(2) Uani 0.269(11) 1 d P D 3
O6W_1 O 0.2384(12) 0.4984(16) 0.2485(10) 0.272(16) Uani 0.508(11) 1 d P B 1
O6W_2 O 0.315(4) 0.5257(16) 0.2744(8) 0.24(3) Uani 0.320(14) 1 d P C 2
O6W_3 O 0.4418(19) 0.6233(19) 0.2935(8) 0.171(15) Uani 0.269(11) 1 d P D 3
O4W O 0.756(2) 0.4734(19) 0.1729(14) 0.253(19) Uani 0.508(11) 1 d P . .
O4WA O 0.767(3) 0.5127(17) 0.1452(12) 0.223(14) Uani 0.492(11) 1 d P . .
Ni1 Ni 0.71949(5) 0.20692(5) 0.03341(3) 0.0389(2) Uani 1 1 d . . .
Ni2 Ni 0.76083(5) 0.06161(5) 0.14226(3) 0.0420(2) Uani 1 1 d . . .
S1 S 0.62533(12) 0.07144(12) -0.04595(6) 0.0590(5) Uani 1 1 d . . .
S2 S 0.59898(11) 0.11264(11) 0.02209(6) 0.0488(4) Uani 1 1 d . . .
S3 S 0.73409(12) -0.06885(12) 0.10227(6) 0.0538(5) Uani 1 1 d . . .
S4 S 0.62156(12) -0.12156(14) 0.13992(7) 0.0701(6) Uani 1 1 d . . .
N1 N 0.6099(3) 0.3218(3) -0.00613(16) 0.0379(12) Uani 1 1 d . . .
N2 N 0.7920(4) 0.1718(3) -0.03018(17) 0.0419(13) Uani 1 1 d . . .
N3 N 0.8649(3) -0.0601(4) 0.18415(19) 0.0448(13) Uani 1 1 d . . .
N4 N 0.6479(3) 0.0423(4) 0.19185(17) 0.0468(14) Uani 1 1 d . . .
O1 O 0.7949(3) 0.3057(3) 0.03688(14) 0.0464(10) Uani 1 1 d . . .
O2 O 0.8299(3) 0.0961(2) 0.07512(12) 0.0399(10) Uani 1 1 d . . .
O3 O 0.8053(3) 0.1481(3) 0.17937(14) 0.0502(11) Uani 1 1 d . . .
O4 O 0.6609(2) 0.1877(3) 0.10400(13) 0.0419(10) Uani 1 1 d . . .
C1 C 0.6577(5) 0.1733(4) -0.0859(2) 0.0454(16) Uani 1 1 d . . .
C2 C 0.6011(5) 0.2195(5) -0.1306(3) 0.0632(19) Uani 1 1 d . . .
H2 H 0.5454 0.1994 -0.1362 0.076 Uiso 1 1 calc R . .
C3 C 0.6255(6) 0.2936(6) -0.1665(3) 0.078(2) Uani 1 1 d . . .
H3 H 0.5867 0.3229 -0.1960 0.094 Uiso 1 1 calc R . .
C4 C 0.7069(6) 0.3246(5) -0.1588(2) 0.066(2) Uani 1 1 d . . .
H4 H 0.7238 0.3749 -0.1831 0.079 Uiso 1 1 calc R . .
C5 C 0.7640(4) 0.2809(4) -0.1149(2) 0.0518(17) Uani 1 1 d . . .
H5 H 0.8194 0.3019 -0.1098 0.062 Uiso 1 1 calc R . .
C6 C 0.7400(5) 0.2062(4) -0.0782(2) 0.0456(16) Uani 1 1 d . . .
C7 C 0.8864(5) 0.1441(4) -0.0294(2) 0.0446(16) Uani 1 1 d . . .
H7 H 0.9153 0.1405 -0.0603 0.054 Uiso 1 1 calc R . .
C8 C 0.9522(4) 0.1182(4) 0.0138(2) 0.0391(15) Uani 1 1 d . . .
C9 C 1.0517(5) 0.1144(4) 0.0046(3) 0.0564(18) Uani 1 1 d . . .
H9 H 1.0716 0.1266 -0.0287 0.068 Uiso 1 1 calc R . .
C10 C 1.1194(5) 0.0935(5) 0.0427(3) 0.073(2) Uani 1 1 d . . .
H10 H 1.1846 0.0929 0.0358 0.088 Uiso 1 1 calc R . .
C11 C 1.0906(5) 0.0733(5) 0.0917(3) 0.071(2) Uani 1 1 d . . .
H11 H 1.1368 0.0594 0.1179 0.085 Uiso 1 1 calc R . .
C12 C 0.9949(5) 0.0730(4) 0.1028(2) 0.0602(19) Uani 1 1 d . . .
H12 H 0.9778 0.0567 0.1364 0.072 Uiso 1 1 calc R . .
C13 C 0.9230(5) 0.0967(4) 0.0644(2) 0.0422(16) Uani 1 1 d . . .
C14 C 0.4979(4) 0.2173(5) 0.0061(2) 0.0425(16) Uani 1 1 d . . .
C15 C 0.4037(5) 0.2041(5) 0.0064(2) 0.0528(17) Uani 1 1 d . . .
H15 H 0.3952 0.1398 0.0151 0.063 Uiso 1 1 calc R . .
C16 C 0.3225(5) 0.2852(6) -0.0060(2) 0.0608(19) Uani 1 1 d . . .
H16 H 0.2596 0.2758 -0.0061 0.073 Uiso 1 1 calc R . .
C17 C 0.3357(5) 0.3802(5) -0.0182(2) 0.0639(19) Uani 1 1 d . . .
H17 H 0.2815 0.4354 -0.0264 0.077 Uiso 1 1 calc R . .
C18 C 0.4302(5) 0.3938(5) -0.0183(2) 0.0554(18) Uani 1 1 d . . .
H18 H 0.4385 0.4583 -0.0260 0.066 Uiso 1 1 calc R . .
C19 C 0.5118(4) 0.3126(5) -0.00709(19) 0.0367(15) Uani 1 1 d . . .
C20 C 0.6297(4) 0.3984(5) -0.0356(2) 0.0446(16) Uani 1 1 d . . .
H20 H 0.5786 0.4418 -0.0571 0.054 Uiso 1 1 calc R . .
C21 C 0.7228(5) 0.4247(4) -0.0390(2) 0.0443(16) Uani 1 1 d . . .
C22 C 0.7351(5) 0.5025(4) -0.0788(2) 0.0602(19) Uani 1 1 d . . .
H22 H 0.6838 0.5350 -0.1026 0.072 Uiso 1 1 calc R . .
C23 C 0.8208(6) 0.5317(5) -0.0835(3) 0.073(2) Uani 1 1 d . . .
H23 H 0.8276 0.5832 -0.1103 0.087 Uiso 1 1 calc R . .
C24 C 0.8963(6) 0.4846(6) -0.0486(3) 0.080(2) Uani 1 1 d . . .
H24 H 0.9548 0.5039 -0.0521 0.096 Uiso 1 1 calc R . .
C25 C 0.8869(5) 0.4100(5) -0.0089(3) 0.0611(19) Uani 1 1 d . . .
H25 H 0.9389 0.3802 0.0148 0.073 Uiso 1 1 calc R . .
C26 C 0.8000(5) 0.3765(4) -0.0024(2) 0.0458(16) Uani 1 1 d . . .
C27 C 0.8404(4) -0.1643(5) 0.1302(2) 0.0478(17) Uani 1 1 d . . .
C28 C 0.8648(6) -0.2521(6) 0.1134(2) 0.067(2) Uani 1 1 d . . .
H28 H 0.8253 -0.2601 0.0886 0.080 Uiso 1 1 calc R . .
C29 C 0.9471(7) -0.3273(6) 0.1330(3) 0.082(2) Uani 1 1 d . . .
H29 H 0.9634 -0.3865 0.1221 0.099 Uiso 1 1 calc R . .
C30 C 1.0042(6) -0.3129(6) 0.1689(3) 0.079(2) Uani 1 1 d . . .
H30 H 1.0601 -0.3631 0.1823 0.095 Uiso 1 1 calc R . .
C31 C 0.9809(5) -0.2257(6) 0.1855(3) 0.067(2) Uani 1 1 d . . .
H31 H 1.0223 -0.2169 0.2091 0.080 Uiso 1 1 calc R . .
C32 C 0.8955(5) -0.1505(5) 0.1673(2) 0.0483(17) Uani 1 1 d . . .
C33 C 0.8892(4) -0.0594(5) 0.2299(3) 0.0556(19) Uani 1 1 d . . .
H33 H 0.9257 -0.1201 0.2495 0.067 Uiso 1 1 calc R . .
C34 C 0.8668(4) 0.0226(6) 0.2537(2) 0.0489(17) Uani 1 1 d . . .
C35 C 0.8890(4) 0.0003(6) 0.3059(3) 0.066(2) Uani 1 1 d . . .
H35 H 0.9192 -0.0652 0.3228 0.079 Uiso 1 1 calc R . .
C36 C 0.8670(6) 0.0734(8) 0.3319(3) 0.091(3) Uani 1 1 d . . .
H36 H 0.8815 0.0582 0.3664 0.109 Uiso 1 1 calc R . .
C37 C 0.8228(6) 0.1703(6) 0.3066(3) 0.085(2) Uani 1 1 d . . .
H37 H 0.8072 0.2202 0.3245 0.102 Uiso 1 1 calc R . .
C38 C 0.8012(5) 0.1949(5) 0.2557(3) 0.070(2) Uani 1 1 d . . .
H38 H 0.7715 0.2610 0.2396 0.084 Uiso 1 1 calc R . .
C39 C 0.8234(4) 0.1217(5) 0.2276(2) 0.0488(17) Uani 1 1 d . . .
C40 C 0.6539(4) -0.1352(6) 0.2042(2) 0.0532(18) Uani 1 1 d . . .
C41 C 0.6722(5) -0.2294(6) 0.2348(3) 0.086(2) Uani 1 1 d . . .
H41 H 0.6707 -0.2836 0.2216 0.104 Uiso 1 1 calc R . .
C42 C 0.6938(6) -0.2435(7) 0.2876(4) 0.094(3) Uani 1 1 d . . .
H42 H 0.7081 -0.3072 0.3088 0.113 Uiso 1 1 calc R . .
C43 C 0.6933(5) -0.1630(7) 0.3064(3) 0.087(3) Uani 1 1 d . . .
H43 H 0.7059 -0.1718 0.3407 0.104 Uiso 1 1 calc R . .
C44 C 0.6743(4) -0.0682(5) 0.2750(3) 0.066(2) Uani 1 1 d . . .
H44 H 0.6738 -0.0135 0.2883 0.079 Uiso 1 1 calc R . .
C45 C 0.6562(4) -0.0548(6) 0.2242(2) 0.0507(18) Uani 1 1 d . . .
C46 C 0.5846(4) 0.1168(6) 0.2022(2) 0.0504(18) Uani 1 1 d . . .
H46 H 0.5439 0.1030 0.2289 0.061 Uiso 1 1 calc R . .
C47 C 0.5704(4) 0.2190(5) 0.1767(2) 0.0484(17) Uani 1 1 d . . .
C48 C 0.5161(5) 0.2877(6) 0.2023(3) 0.070(2) Uani 1 1 d . . .
H48 H 0.4871 0.2648 0.2322 0.084 Uiso 1 1 calc R . .
C49 C 0.5041(5) 0.3880(7) 0.1845(3) 0.080(2) Uani 1 1 d . . .
H49 H 0.4680 0.4329 0.2023 0.096 Uiso 1 1 calc R . .
C50 C 0.5473(5) 0.4229(5) 0.1387(3) 0.067(2) Uani 1 1 d . . .
H50 H 0.5409 0.4910 0.1265 0.081 Uiso 1 1 calc R . .
C51 C 0.5990(4) 0.3554(5) 0.1123(2) 0.0552(18) Uani 1 1 d . . .
H51 H 0.6262 0.3792 0.0819 0.066 Uiso 1 1 calc R . .
C52 C 0.6117(4) 0.2526(5) 0.1297(2) 0.0427(16) Uani 1 1 d . . .
Ni3 Ni 0.25171(5) 0.07865(5) 0.34139(3) 0.0422(2) Uani 1 1 d . . .
Ni4 Ni 0.20178(5) 0.22145(5) 0.41800(3) 0.0391(2) Uani 1 1 d . . .
S5 S 0.22778(11) -0.05344(11) 0.41453(6) 0.0493(4) Uani 1 1 d . . .
S6 S 0.12170(12) -0.11191(13) 0.39142(7) 0.0603(5) Uani 1 1 d . . .
S7 S 0.08897(12) 0.11467(11) 0.46036(6) 0.0510(5) Uani 1 1 d . . .
S8 S 0.11112(12) 0.09150(12) 0.53714(6) 0.0607(5) Uani 1 1 d . . .
N5 N 0.3568(3) -0.0432(4) 0.3273(2) 0.0453(13) Uani 1 1 d . . .
N6 N 0.1410(4) 0.0582(4) 0.29921(18) 0.0448(13) Uani 1 1 d . . .
N7 N 0.0785(3) 0.3289(3) 0.42942(16) 0.0395(12) Uani 1 1 d . . .
N8 N 0.2743(4) 0.1916(3) 0.48752(16) 0.0384(12) Uani 1 1 d . . .
O5 O 0.2994(3) 0.1640(3) 0.28273(14) 0.0517(11) Uani 1 1 d . . .
O6 O 0.1492(3) 0.2020(3) 0.35283(14) 0.0404(10) Uani 1 1 d . . .
O7 O 0.2672(3) 0.3296(3) 0.39175(14) 0.0497(11) Uani 1 1 d . . .
O8 O 0.3174(3) 0.1177(3) 0.39867(13) 0.0434(10) Uani 1 1 d . . .
C53 C 0.3378(4) -0.1437(4) 0.4100(2) 0.0415(16) Uani 1 1 d . . .
C55 C 0.4560(6) -0.2958(6) 0.4477(3) 0.075(2) Uani 1 1 d . . .
H55 H 0.4781 -0.3506 0.4747 0.090 Uiso 1 1 calc R . .
C56 C 0.5093(5) -0.2832(6) 0.4038(4) 0.082(2) Uani 1 1 d . . .
H56 H 0.5674 -0.3310 0.4013 0.099 Uiso 1 1 calc R . .
C57 C 0.4773(5) -0.2011(6) 0.3641(3) 0.072(2) Uani 1 1 d . . .
H57 H 0.5144 -0.1938 0.3353 0.087 Uiso 1 1 calc R . .
C58 C 0.3909(5) -0.1298(5) 0.3666(3) 0.0486(17) Uani 1 1 d . . .
C59 C 0.3815(4) -0.0439(5) 0.2809(3) 0.0536(18) Uani 1 1 d . . .
H59 H 0.4175 -0.1052 0.2755 0.064 Uiso 1 1 calc R . .
C60 C 0.3608(4) 0.0362(6) 0.2378(2) 0.0496(17) Uani 1 1 d . . .
C61 C 0.3831(5) 0.0130(6) 0.1904(3) 0.069(2) Uani 1 1 d . . .
H61 H 0.4097 -0.0533 0.1889 0.082 Uiso 1 1 calc R . .
C62 C 0.3664(6) 0.0861(8) 0.1466(3) 0.088(3) Uani 1 1 d . . .
H62 H 0.3815 0.0700 0.1157 0.106 Uiso 1 1 calc R . .
C63 C 0.3263(6) 0.1850(7) 0.1492(3) 0.094(3) Uani 1 1 d . . .
H63 H 0.3153 0.2353 0.1196 0.113 Uiso 1 1 calc R . .
C64 C 0.3028(5) 0.2095(5) 0.1944(3) 0.072(2) Uani 1 1 d . . .
H64 H 0.2752 0.2762 0.1948 0.086 Uiso 1 1 calc R . .
C65 C 0.3189(4) 0.1368(6) 0.2405(2) 0.0519(18) Uani 1 1 d . . .
C66 C 0.1519(4) -0.1212(6) 0.3293(3) 0.0548(18) Uani 1 1 d . . .
C67 C 0.1710(5) -0.2156(6) 0.3190(3) 0.075(2) Uani 1 1 d . . .
H67 H 0.1736 -0.2715 0.3452 0.090 Uiso 1 1 calc R . .
C68 C 0.1861(6) -0.2262(7) 0.2700(4) 0.091(3) Uani 1 1 d . . .
H68 H 0.1982 -0.2894 0.2634 0.109 Uiso 1 1 calc R . .
C69 C 0.1833(5) -0.1452(8) 0.2315(3) 0.087(3) Uani 1 1 d . . .
H69 H 0.1942 -0.1536 0.1987 0.105 Uiso 1 1 calc R . .
C70 C 0.1644(4) -0.0493(6) 0.2405(3) 0.066(2) Uani 1 1 d . . .
H70 H 0.1613 0.0059 0.2138 0.079 Uiso 1 1 calc R . .
C71 C 0.1501(4) -0.0375(6) 0.2896(3) 0.0492(17) Uani 1 1 d . . .
C72 C 0.0762(5) 0.1342(6) 0.2731(2) 0.0557(19) Uani 1 1 d . . .
H72 H 0.0353 0.1210 0.2508 0.067 Uiso 1 1 calc R . .
C73 C 0.0608(5) 0.2364(6) 0.2748(3) 0.0548(18) Uani 1 1 d . . .
C74 C 0.0049(6) 0.3058(7) 0.2352(3) 0.087(2) Uani 1 1 d . . .
H74 H -0.0219 0.2835 0.2107 0.105 Uiso 1 1 calc R . .
C75 C -0.0120(7) 0.4055(8) 0.2310(3) 0.113(3) Uani 1 1 d . . .
H75 H -0.0482 0.4512 0.2035 0.135 Uiso 1 1 calc R . .
C76 C 0.0257(6) 0.4383(6) 0.2686(3) 0.099(3) Uani 1 1 d . . .
H76 H 0.0136 0.5065 0.2666 0.119 Uiso 1 1 calc R . .
C77 C 0.0807(5) 0.3705(5) 0.3087(2) 0.065(2) Uani 1 1 d . . .
H77 H 0.1062 0.3936 0.3334 0.078 Uiso 1 1 calc R . .
C78 C 0.0992(5) 0.2671(5) 0.3133(2) 0.0510(17) Uani 1 1 d . . .
C79 C -0.0204(5) 0.2101(4) 0.4454(2) 0.0446(16) Uani 1 1 d . . .
C80 C -0.1101(6) 0.1872(5) 0.4468(2) 0.0612(19) Uani 1 1 d . . .
H80 H -0.1134 0.1214 0.4587 0.073 Uiso 1 1 calc R . .
C81 C -0.1953(6) 0.2629(7) 0.4305(3) 0.078(2) Uani 1 1 d . . .
H81 H -0.2560 0.2482 0.4314 0.094 Uiso 1 1 calc R . .
C82 C -0.1892(6) 0.3585(7) 0.4132(3) 0.083(2) Uani 1 1 d . . .
H82 H -0.2462 0.4090 0.4018 0.100 Uiso 1 1 calc R . .
C83 C -0.1008(6) 0.3822(5) 0.4121(3) 0.067(2) Uani 1 1 d . . .
H83 H -0.0982 0.4480 0.3995 0.081 Uiso 1 1 calc R . .
C84 C -0.0150(5) 0.3083(5) 0.4299(2) 0.0481(17) Uani 1 1 d . . .
C85 C 0.0827(4) 0.4139(5) 0.4374(2) 0.0463(16) Uani 1 1 d . . .
H85 H 0.0252 0.4540 0.4470 0.056 Uiso 1 1 calc R . .
C86 C 0.1679(5) 0.4513(4) 0.4328(2) 0.0464(16) Uani 1 1 d . . .
C87 C 0.1612(6) 0.5378(5) 0.4508(2) 0.069(2) Uani 1 1 d . . .
H87 H 0.1030 0.5664 0.4648 0.083 Uiso 1 1 calc R . .
C88 C 0.2369(7) 0.5801(6) 0.4483(3) 0.098(3) Uani 1 1 d . . .
H88 H 0.2318 0.6366 0.4608 0.118 Uiso 1 1 calc R . .
C89 C 0.3223(7) 0.5373(7) 0.4266(3) 0.118(3) Uani 1 1 d . . .
H89 H 0.3752 0.5655 0.4252 0.141 Uiso 1 1 calc R . .
C90 C 0.3319(6) 0.4542(6) 0.4069(3) 0.087(2) Uani 1 1 d . . .
H90 H 0.3897 0.4291 0.3916 0.105 Uiso 1 1 calc R . .
C91 C 0.2555(5) 0.4081(5) 0.4101(2) 0.0491(17) Uani 1 1 d . . .
C92 C 0.1426(4) 0.1984(4) 0.5478(2) 0.0450(16) Uani 1 1 d . . .
C93 C 0.0876(5) 0.2452(5) 0.5833(2) 0.0605(19) Uani 1 1 d . . .
H93 H 0.0325 0.2254 0.5966 0.073 Uiso 1 1 calc R . .
C94 C 0.1146(6) 0.3199(5) 0.5987(2) 0.067(2) Uani 1 1 d . . .
H94 H 0.0787 0.3493 0.6229 0.081 Uiso 1 1 calc R . .
C95 C 0.1943(5) 0.3511(5) 0.5785(2) 0.0600(19) Uani 1 1 d . . .
H95 H 0.2127 0.4018 0.5889 0.072 Uiso 1 1 calc R . .
C96 C 0.2475(4) 0.3067(4) 0.5425(2) 0.0501(17) Uani 1 1 d . . .
H96 H 0.3010 0.3290 0.5285 0.060 Uiso 1 1 calc R . .
C97 C 0.2229(4) 0.2303(4) 0.5269(2) 0.0407(15) Uani 1 1 d . . .
C98 C 0.3690(5) 0.1601(4) 0.4928(2) 0.0455(16) Uani 1 1 d . . .
H98 H 0.3962 0.1602 0.5235 0.055 Uiso 1 1 calc R . .
C99 C 0.4364(4) 0.1254(4) 0.4571(2) 0.0417(16) Uani 1 1 d . . .
C100 C 0.5369(5) 0.1082(4) 0.4693(2) 0.0544(18) Uani 1 1 d . . .
H100 H 0.5543 0.1191 0.4998 0.065 Uiso 1 1 calc R . .
C101 C 0.6106(5) 0.0759(5) 0.4381(3) 0.065(2) Uani 1 1 d . . .
H101 H 0.6764 0.0646 0.4474 0.078 Uiso 1 1 calc R . .
C102 C 0.5836(5) 0.0605(5) 0.3920(3) 0.069(2) Uani 1 1 d . . .
H102 H 0.6320 0.0401 0.3699 0.083 Uiso 1 1 calc R . .
C103 C 0.4872(4) 0.0752(4) 0.3792(2) 0.0503(17) Uani 1 1 d . . .
H103 H 0.4716 0.0637 0.3486 0.060 Uiso 1 1 calc R . .
C104 C 0.4098(5) 0.1071(4) 0.4106(2) 0.0406(15) Uani 1 1 d . . .
C54 C 0.3692(5) -0.2240(5) 0.4496(2) 0.0535(18) Uani 1 1 d . . .
H54 H 0.3318 -0.2307 0.4783 0.064 Uiso 1 1 calc R . .
O1W O 0.3601(3) 0.3228(3) 0.30334(16) 0.0874(16) Uani 1 1 d . . .
H1WA H 0.3416 0.2725 0.2967 0.105 Uiso 1 1 d R . .
H1WB H 0.3306 0.3252 0.3317 0.105 Uiso 1 1 d R . .
O2W O 0.8559(4) 0.3208(3) 0.13007(16) 0.1055(18) Uani 1 1 d . . .
H2WA H 0.8410 0.3304 0.0972 0.127 Uiso 1 1 d R . .
H2WB H 0.8391 0.2646 0.1457 0.127 Uiso 1 1 d R . .
O3W O 0.5490(5) 0.3211(6) 0.3365(3) 0.243(4) Uani 1 1 d . . .
H3WA H 0.5658 0.3764 0.3364 0.291 Uiso 1 1 d R . .
H3WB H 0.4942 0.3501 0.3189 0.291 Uiso 1 1 d R . .

loop_
_atom_site_aniso_label
_atom_site_aniso_U_11
_atom_site_aniso_U_22
_atom_site_aniso_U_33
_atom_site_aniso_U_23
_atom_site_aniso_U_13
_atom_site_aniso_U_12
O7W_1 0.22(4) 0.25(4) 0.42(6) -0.10(4) -0.01(3) -0.17(3)
O5W_1 0.103(10) 0.135(12) 0.260(19) -0.035(11) -0.061(10) 0.025(8)
O5W_2 0.082(17) 0.091(15) 0.28(3) -0.023(16) 0.039(17) 0.005(12)
O5W_3 0.37(6) 0.16(3) 0.33(5) -0.18(3) -0.02(4) -0.10(4)
O6W_1 0.149(15) 0.17(2) 0.36(3) 0.162(19) 0.089(17) 0.004(12)
O6W_2 0.57(7) 0.049(14) 0.059(14) 0.007(10) 0.05(3) -0.02(3)
O6W_3 0.19(3) 0.20(3) 0.097(19) -0.037(17) -0.023(17) 0.00(2)
O4W 0.164(19) 0.12(2) 0.43(5) -0.01(2) -0.20(3) 0.011(15)
O4WA 0.34(3) 0.077(15) 0.24(2) 0.019(14) -0.19(2) -0.067(16)
Ni1 0.0374(5) 0.0409(5) 0.0358(4) -0.0047(4) -0.0017(4) -0.0091(4)
Ni2 0.0338(5) 0.0500(5) 0.0373(4) -0.0001(4) -0.0010(4) -0.0111(4)
S1 0.0606(12) 0.0500(11) 0.0766(12) -0.0265(9) 0.0033(10) -0.0220(10)
S2 0.0457(11) 0.0425(11) 0.0528(10) -0.0001(8) -0.0058(8) -0.0113(9)
S3 0.0525(12) 0.0563(12) 0.0476(10) -0.0013(9) -0.0033(9) -0.0147(9)
S4 0.0534(12) 0.0784(14) 0.0857(14) -0.0157(11) 0.0008(10) -0.0330(11)
N1 0.041(4) 0.036(3) 0.037(3) -0.008(2) -0.002(2) -0.010(3)
N2 0.044(4) 0.036(3) 0.046(3) -0.008(2) 0.002(3) -0.011(3)
N3 0.034(3) 0.050(4) 0.047(4) 0.002(3) -0.002(3) -0.016(3)
N4 0.036(4) 0.058(4) 0.045(3) -0.004(3) -0.001(3) -0.016(3)
O1 0.050(3) 0.048(3) 0.043(3) -0.006(2) -0.010(2) -0.020(2)
O2 0.029(2) 0.047(3) 0.040(2) -0.0011(19) -0.0012(19) -0.012(2)
O3 0.047(3) 0.061(3) 0.041(3) -0.004(2) -0.006(2) -0.018(2)
O4 0.038(3) 0.043(3) 0.037(2) -0.007(2) -0.0005(19) 0.002(2)
C1 0.051(5) 0.043(4) 0.046(4) -0.020(3) 0.002(4) -0.010(4)
C2 0.061(5) 0.076(5) 0.062(5) -0.026(4) -0.010(4) -0.023(4)
C3 0.087(7) 0.094(7) 0.048(5) -0.009(4) -0.017(4) -0.019(5)
C4 0.083(6) 0.071(5) 0.042(5) -0.010(4) 0.010(4) -0.021(5)
C5 0.057(5) 0.055(5) 0.046(4) -0.014(4) 0.005(4) -0.019(4)
C6 0.048(5) 0.048(4) 0.048(4) -0.025(4) 0.004(4) -0.014(4)
C7 0.053(5) 0.043(4) 0.041(4) -0.012(3) 0.006(4) -0.016(4)
C8 0.027(4) 0.037(4) 0.052(4) -0.010(3) 0.000(3) -0.006(3)
C9 0.043(5) 0.051(5) 0.067(5) -0.005(4) 0.016(4) -0.009(4)
C10 0.030(5) 0.087(6) 0.094(6) -0.003(5) 0.005(5) -0.017(4)
C11 0.042(5) 0.087(6) 0.076(6) 0.010(4) -0.012(4) -0.024(4)
C12 0.042(5) 0.071(5) 0.053(4) 0.005(4) -0.006(4) -0.006(4)
C13 0.035(4) 0.040(4) 0.045(4) 0.002(3) 0.000(4) -0.008(3)
C14 0.038(4) 0.044(5) 0.043(4) -0.002(3) 0.000(3) -0.014(4)
C15 0.044(5) 0.054(5) 0.060(4) -0.013(4) -0.003(4) -0.012(4)
C16 0.043(5) 0.074(6) 0.073(5) -0.028(4) 0.005(4) -0.019(5)
C17 0.048(5) 0.056(5) 0.078(5) -0.020(4) -0.021(4) 0.009(4)
C18 0.059(5) 0.047(5) 0.064(5) -0.020(4) -0.010(4) -0.014(4)
C19 0.029(4) 0.044(5) 0.033(3) -0.012(3) -0.009(3) 0.001(4)
C20 0.050(5) 0.045(4) 0.037(4) -0.013(3) -0.009(3) -0.005(4)
C21 0.053(5) 0.040(4) 0.043(4) -0.011(3) -0.002(4) -0.016(4)
C22 0.074(6) 0.046(5) 0.063(5) -0.005(4) -0.004(4) -0.027(4)
C23 0.090(6) 0.058(5) 0.073(5) -0.001(4) 0.015(5) -0.038(5)
C24 0.067(6) 0.071(6) 0.104(7) -0.010(5) 0.002(5) -0.033(5)
C25 0.050(5) 0.059(5) 0.074(5) -0.015(4) 0.001(4) -0.015(4)
C26 0.049(5) 0.037(4) 0.056(5) -0.018(4) 0.005(4) -0.013(4)
C27 0.038(4) 0.045(5) 0.052(4) 0.002(4) 0.010(4) -0.009(4)
C28 0.075(6) 0.059(5) 0.059(5) -0.007(4) 0.006(4) -0.013(5)
C29 0.094(7) 0.058(6) 0.085(6) -0.011(5) 0.014(5) -0.009(6)
C30 0.060(6) 0.047(6) 0.104(7) 0.014(5) 0.008(5) 0.005(5)
C31 0.038(5) 0.060(5) 0.088(6) 0.008(5) -0.006(4) -0.010(4)
C32 0.036(5) 0.051(5) 0.049(4) 0.014(4) 0.001(4) -0.018(4)
C33 0.034(4) 0.074(6) 0.048(5) 0.018(4) -0.006(4) -0.024(4)
C34 0.038(4) 0.070(6) 0.036(4) -0.003(4) -0.006(3) -0.018(4)
C35 0.051(5) 0.079(6) 0.057(5) 0.009(4) -0.011(4) -0.023(4)
C36 0.099(7) 0.139(9) 0.044(5) -0.022(6) 0.009(5) -0.046(7)
C37 0.104(7) 0.092(7) 0.059(6) -0.029(5) 0.006(5) -0.017(6)
C38 0.071(5) 0.080(6) 0.057(5) -0.014(5) -0.005(4) -0.018(4)
C39 0.039(4) 0.062(5) 0.041(4) -0.003(4) -0.003(3) -0.014(4)
C40 0.041(4) 0.056(5) 0.054(4) 0.010(4) 0.006(3) -0.019(4)
C41 0.063(5) 0.086(7) 0.106(7) -0.004(6) 0.029(5) -0.029(5)
C42 0.077(6) 0.081(7) 0.095(8) 0.032(6) 0.024(5) -0.018(5)
C43 0.064(6) 0.099(7) 0.083(6) 0.010(6) 0.010(4) -0.024(6)
C44 0.057(5) 0.077(6) 0.053(5) 0.009(4) 0.007(4) -0.023(4)
C45 0.028(4) 0.071(6) 0.049(5) 0.005(4) 0.003(3) -0.022(4)
C46 0.035(4) 0.069(6) 0.048(4) -0.012(4) 0.006(3) -0.015(4)
C47 0.040(4) 0.060(5) 0.047(4) -0.022(4) 0.001(3) -0.007(4)
C48 0.064(5) 0.081(6) 0.064(5) -0.020(5) 0.003(4) -0.015(5)
C49 0.064(5) 0.112(7) 0.068(6) -0.055(5) 0.007(4) -0.001(5)
C50 0.077(6) 0.056(5) 0.062(5) -0.024(4) -0.012(4) 0.005(4)
C51 0.057(5) 0.059(5) 0.043(4) -0.009(4) -0.007(3) -0.005(4)
C52 0.031(4) 0.050(5) 0.047(4) -0.015(4) -0.007(3) -0.006(3)
Ni3 0.0375(5) 0.0533(6) 0.0453(5) -0.0240(4) 0.0073(4) -0.0182(4)
Ni4 0.0400(5) 0.0396(5) 0.0426(5) -0.0148(4) 0.0064(4) -0.0151(4)
S5 0.0518(11) 0.0524(11) 0.0526(10) -0.0255(8) 0.0104(8) -0.0181(9)
S6 0.0455(11) 0.0706(13) 0.0767(13) -0.0254(10) 0.0166(9) -0.0298(10)
S7 0.0539(12) 0.0405(11) 0.0641(11) -0.0196(8) 0.0156(9) -0.0167(9)
S8 0.0666(13) 0.0511(12) 0.0622(11) -0.0043(9) 0.0175(10) -0.0212(10)
N5 0.029(3) 0.060(4) 0.056(4) -0.030(3) 0.007(3) -0.013(3)
N6 0.039(4) 0.057(4) 0.049(3) -0.024(3) 0.008(3) -0.022(3)
N7 0.035(3) 0.033(3) 0.050(3) -0.014(3) 0.002(2) -0.004(3)
N8 0.037(3) 0.040(3) 0.040(3) -0.011(2) 0.003(3) -0.013(3)
O5 0.055(3) 0.068(3) 0.045(3) -0.026(2) 0.013(2) -0.030(2)
O6 0.040(3) 0.045(3) 0.039(2) -0.013(2) -0.001(2) -0.012(2)
O7 0.058(3) 0.051(3) 0.051(3) -0.016(2) 0.014(2) -0.030(2)
O8 0.035(3) 0.056(3) 0.052(3) -0.029(2) 0.007(2) -0.018(2)
C53 0.040(4) 0.044(4) 0.047(4) -0.020(4) 0.001(4) -0.014(3)
C55 0.075(6) 0.063(6) 0.093(7) -0.016(5) -0.028(5) -0.027(5)
C56 0.048(5) 0.070(6) 0.133(8) -0.047(6) -0.015(6) 0.000(5)
C57 0.054(6) 0.074(6) 0.088(6) -0.018(5) -0.003(5) -0.015(5)
C58 0.026(4) 0.045(5) 0.080(5) -0.034(4) -0.011(4) -0.001(4)
C59 0.040(4) 0.065(5) 0.075(5) -0.046(4) 0.019(4) -0.021(4)
C60 0.040(4) 0.071(5) 0.050(4) -0.030(4) 0.010(3) -0.021(4)
C61 0.062(5) 0.088(6) 0.070(5) -0.045(5) 0.021(4) -0.022(4)
C62 0.094(7) 0.138(8) 0.054(5) -0.050(6) 0.018(5) -0.044(6)
C63 0.113(7) 0.122(8) 0.054(5) -0.030(5) 0.012(5) -0.037(6)
C64 0.076(5) 0.084(6) 0.055(5) -0.023(5) 0.004(4) -0.015(4)
C65 0.034(4) 0.079(6) 0.053(5) -0.024(4) 0.004(3) -0.025(4)
C66 0.032(4) 0.074(5) 0.077(5) -0.041(5) 0.006(4) -0.025(4)
C67 0.061(5) 0.084(7) 0.097(7) -0.043(5) -0.006(5) -0.029(5)
C68 0.079(6) 0.076(7) 0.139(9) -0.063(7) -0.016(6) -0.020(5)
C69 0.060(6) 0.125(8) 0.105(7) -0.077(7) 0.001(5) -0.028(6)
C70 0.047(5) 0.098(6) 0.067(5) -0.044(5) -0.002(4) -0.022(4)
C71 0.030(4) 0.072(5) 0.063(5) -0.037(4) 0.006(3) -0.024(4)
C72 0.045(5) 0.076(6) 0.053(5) -0.017(4) -0.006(4) -0.027(4)
C73 0.057(5) 0.054(5) 0.051(5) 0.006(4) -0.017(4) -0.023(4)
C74 0.096(7) 0.086(7) 0.081(6) -0.003(6) -0.031(5) -0.038(6)
C75 0.146(9) 0.100(8) 0.079(7) 0.024(6) -0.062(6) -0.042(7)
C76 0.141(8) 0.052(6) 0.087(7) 0.014(5) -0.024(6) -0.019(5)
C77 0.090(6) 0.046(5) 0.058(5) -0.005(4) -0.007(4) -0.020(4)
C78 0.045(5) 0.064(6) 0.047(4) -0.009(4) 0.001(4) -0.022(4)
C79 0.050(5) 0.037(4) 0.056(4) -0.022(3) 0.007(3) -0.020(4)
C80 0.049(5) 0.066(5) 0.077(5) -0.034(4) 0.011(4) -0.016(5)
C81 0.052(6) 0.104(7) 0.098(6) -0.051(6) 0.014(5) -0.031(6)
C82 0.044(6) 0.086(7) 0.116(7) -0.036(5) -0.010(5) 0.001(5)
C83 0.045(5) 0.055(5) 0.105(6) -0.031(4) 0.006(4) -0.010(5)
C84 0.036(5) 0.060(5) 0.056(4) -0.035(4) 0.008(3) -0.008(4)
C85 0.055(5) 0.035(4) 0.050(4) -0.015(3) -0.002(3) -0.008(4)
C86 0.071(5) 0.030(4) 0.044(4) -0.010(3) -0.002(4) -0.021(4)
C87 0.089(6) 0.055(5) 0.075(5) -0.024(4) 0.004(4) -0.032(5)
C88 0.137(9) 0.088(7) 0.103(7) -0.054(5) 0.031(6) -0.061(7)
C89 0.128(9) 0.129(9) 0.155(9) -0.077(7) 0.034(7) -0.100(7)
C90 0.091(6) 0.102(7) 0.104(6) -0.050(5) 0.030(5) -0.064(6)
C91 0.071(5) 0.048(5) 0.039(4) -0.010(3) 0.004(4) -0.035(4)
C92 0.049(4) 0.042(4) 0.040(4) -0.007(3) 0.004(3) -0.006(3)
C93 0.049(5) 0.067(5) 0.054(4) -0.005(4) 0.011(4) -0.006(4)
C94 0.080(6) 0.060(5) 0.052(5) -0.020(4) 0.002(4) 0.006(5)
C95 0.067(5) 0.057(5) 0.058(5) -0.027(4) 0.003(4) -0.010(4)
C96 0.052(5) 0.047(4) 0.052(4) -0.012(3) 0.002(3) -0.012(4)
C97 0.042(4) 0.044(4) 0.035(4) -0.014(3) 0.001(3) -0.005(3)
C98 0.055(5) 0.047(4) 0.041(4) -0.017(3) 0.004(4) -0.019(4)
C99 0.027(4) 0.042(4) 0.054(4) -0.013(3) 0.002(3) -0.005(3)
C100 0.041(5) 0.059(5) 0.072(5) -0.030(4) -0.007(4) -0.014(4)
C101 0.028(4) 0.072(5) 0.105(6) -0.038(5) -0.003(4) -0.016(4)
C102 0.033(5) 0.101(6) 0.090(6) -0.046(5) 0.018(4) -0.027(4)
C103 0.038(4) 0.066(5) 0.061(4) -0.035(4) 0.016(4) -0.020(4)
C104 0.039(4) 0.038(4) 0.049(4) -0.011(3) 0.000(4) -0.017(3)
C54 0.054(5) 0.043(5) 0.068(5) -0.019(4) -0.006(4) -0.016(4)
O1W 0.115(4) 0.093(4) 0.081(3) -0.038(3) 0.050(3) -0.063(3)
O2W 0.149(5) 0.113(4) 0.068(3) 0.007(3) -0.037(3) -0.078(4)
O3W 0.158(7) 0.240(9) 0.362(13) -0.127(9) 0.001(7) -0.057(7)

loop_
_atom_type_symbol
_atom_type_description
_atom_type_scat_dispersion_real
_atom_type_scat_dispersion_imag
_atom_type_scat_source
C C 0.0033 0.0016 'International Tables Vol C Tables 4.2.6.8 and 6.1.1.4'
H H 0.0000 0.0000 'International Tables Vol C Tables 4.2.6.8 and 6.1.1.4'
N N 0.0061 0.0033 'International Tables Vol C Tables 4.2.6.8 and 6.1.1.4'
O O 0.0106 0.0060 'International Tables Vol C Tables 4.2.6.8 and 6.1.1.4'
S S 0.1246 0.1234 'International Tables Vol C Tables 4.2.6.8 and 6.1.1.4'
Ni Ni 0.3393 1.1124 'International Tables Vol C Tables 4.2.6.8 and 6.1.1.4'

loop_
_geom_angle_atom_site_label_1
_geom_angle_atom_site_label_2
_geom_angle_atom_site_label_3
_geom_angle
O1 Ni1 N1 88.61(17)
O1 Ni1 O2 89.38(15)
N1 Ni1 O2 177.33(16)
O1 Ni1 O4 100.99(15)
N1 Ni1 O4 100.14(16)
O2 Ni1 O4 78.53(13)
O1 Ni1 N2 92.41(16)
N1 Ni1 N2 95.20(19)
O2 Ni1 N2 86.64(17)
O4 Ni1 N2 159.79(16)
O1 Ni1 S2 168.89(12)
N1 Ni1 S2 80.39(14)
O2 Ni1 S2 101.57(11)
O4 Ni1 S2 79.62(11)
N2 Ni1 S2 90.14(14)
O3 Ni2 O4 87.36(15)
O3 Ni2 O2 99.17(15)
O4 Ni2 O2 78.37(13)
O3 Ni2 N3 88.60(19)
O4 Ni2 N3 175.9(2)
O2 Ni2 N3 102.66(16)
O3 Ni2 N4 93.13(17)
O4 Ni2 N4 85.74(18)
O2 Ni2 N4 159.35(16)
N3 Ni2 N4 94.12(19)
O3 Ni2 S3 169.47(12)
O4 Ni2 S3 102.79(11)
O2 Ni2 S3 80.42(11)
N3 Ni2 S3 81.26(17)
N4 Ni2 S3 90.46(15)
C1 S1 S2 104.2(2)
C14 S2 S1 102.0(2)
C14 S2 Ni1 95.9(2)
S1 S2 Ni1 107.72(7)
C27 S3 S4 101.71(19)
C27 S3 Ni2 96.5(3)
S4 S3 Ni2 107.04(8)
C40 S4 S3 102.5(2)
C20 N1 C19 118.2(5)
C20 N1 Ni1 120.8(4)
C19 N1 Ni1 120.4(4)
C7 N2 C6 118.3(5)
C7 N2 Ni1 120.0(4)
C6 N2 Ni1 119.1(4)
C33 N3 C32 119.6(6)
C33 N3 Ni2 119.1(5)
C32 N3 Ni2 120.3(4)
C46 N4 C45 118.1(5)
C46 N4 Ni2 121.6(4)
C45 N4 Ni2 118.5(4)
C26 O1 Ni1 121.1(4)
C13 O2 Ni1 118.2(3)
C13 O2 Ni2 132.8(3)
Ni1 O2 Ni2 100.74(15)
C39 O3 Ni2 122.0(4)
C52 O4 Ni2 118.6(3)
C52 O4 Ni1 132.1(4)
Ni2 O4 Ni1 100.91(15)
C6 C1 C2 117.8(6)
C6 C1 S1 124.9(5)
C2 C1 S1 117.1(5)
C3 C2 C1 121.7(6)
C3 C2 H2 119.1
C1 C2 H2 119.1
C4 C3 C2 119.9(7)
C4 C3 H3 120.0
C2 C3 H3 120.0
C3 C4 C5 119.7(6)
C3 C4 H4 120.2
C5 C4 H4 120.2
C4 C5 C6 121.0(6)
C4 C5 H5 119.5
C6 C5 H5 119.5
C5 C6 C1 119.8(6)
C5 C6 N2 119.9(6)
C1 C6 N2 119.9(6)
N2 C7 C8 127.0(6)
N2 C7 H7 116.5
C8 C7 H7 116.5
C9 C8 C13 118.8(6)
C9 C8 C7 117.0(6)
C13 C8 C7 124.2(5)
C10 C9 C8 121.8(6)
C10 C9 H9 119.1
C8 C9 H9 119.1
C9 C10 C11 119.1(6)
C9 C10 H10 120.4
C11 C10 H10 120.4
C10 C11 C12 121.4(7)
C10 C11 H11 119.3
C12 C11 H11 119.3
C11 C12 C13 120.7(6)
C11 C12 H12 119.6
C13 C12 H12 119.6
O2 C13 C12 120.9(5)
O2 C13 C8 121.0(5)
C12 C13 C8 118.0(5)
C19 C14 C15 120.2(6)
C19 C14 S2 120.3(5)
C15 C14 S2 119.5(5)
C16 C15 C14 120.9(6)
C16 C15 H15 119.6
C14 C15 H15 119.6
C17 C16 C15 119.2(6)
C17 C16 H16 120.4
C15 C16 H16 120.4
C16 C17 C18 120.1(6)
C16 C17 H17 119.9
C18 C17 H17 119.9
C19 C18 C17 120.7(6)
C19 C18 H18 119.6
C17 C18 H18 119.6
C18 C19 C14 118.8(6)
C18 C19 N1 123.3(6)
C14 C19 N1 117.8(5)
N1 C20 C21 127.2(6)
N1 C20 H20 116.4
C21 C20 H20 116.4
C22 C21 C26 119.2(6)
C22 C21 C20 118.9(6)
C26 C21 C20 121.9(6)
C23 C22 C21 121.5(6)
C23 C22 H22 119.2
C21 C22 H22 119.2
C24 C23 C22 119.6(7)
C24 C23 H23 120.2
C22 C23 H23 120.2
C25 C24 C23 120.8(7)
C25 C24 H24 119.6
C23 C24 H24 119.6
C24 C25 C26 121.7(7)
C24 C25 H25 119.1
C26 C25 H25 119.1
O1 C26 C21 124.1(6)
O1 C26 C25 118.9(6)
C21 C26 C25 117.0(6)
C32 C27 C28 121.5(6)
C32 C27 S3 120.4(6)
C28 C27 S3 118.1(6)
C29 C28 C27 120.4(7)
C29 C28 H28 119.8
C27 C28 H28 119.8
C30 C29 C28 118.5(8)
C30 C29 H29 120.8
C28 C29 H29 120.8
C29 C30 C31 121.5(8)
C29 C30 H30 119.2
C31 C30 H30 119.2
C30 C31 C32 120.5(7)
C30 C31 H31 119.8
C32 C31 H31 119.8
C27 C32 C31 117.5(7)
C27 C32 N3 118.9(6)
C31 C32 N3 123.6(7)
N3 C33 C34 128.3(6)
N3 C33 H33 115.9
C34 C33 H33 115.9
C39 C34 C35 120.1(7)
C39 C34 C33 123.0(6)
C35 C34 C33 116.9(7)
C36 C35 C34 120.7(7)
C36 C35 H35 119.6
C34 C35 H35 119.6
C35 C36 C37 119.3(8)
C35 C36 H36 120.3
C37 C36 H36 120.3
C38 C37 C36 121.6(8)
C38 C37 H37 119.2
C36 C37 H37 119.2
C37 C38 C39 120.8(7)
C37 C38 H38 119.6
C39 C38 H38 119.6
O3 C39 C38 119.1(6)
O3 C39 C34 123.3(6)
C38 C39 C34 117.5(6)
C41 C40 C45 120.0(7)
C41 C40 S4 117.1(7)
C45 C40 S4 122.9(5)
C40 C41 C42 119.1(8)
C40 C41 H41 120.4
C42 C41 H41 120.4
C43 C42 C41 119.5(8)
C43 C42 H42 120.2
C41 C42 H42 120.2
C42 C43 C44 120.8(8)
C42 C43 H43 119.6
C44 C43 H43 119.6
C45 C44 C43 119.8(7)
C45 C44 H44 120.1
C43 C44 H44 120.1
C44 C45 C40 120.7(6)
C44 C45 N4 118.5(7)
C40 C45 N4 120.6(6)
N4 C46 C47 126.2(6)
N4 C46 H46 116.9
C47 C46 H46 116.9
C48 C47 C52 120.2(6)
C48 C47 C46 115.2(6)
C52 C47 C46 124.5(6)
C49 C48 C47 121.5(7)
C49 C48 H48 119.3
C47 C48 H48 119.3
C48 C49 C50 119.3(7)
C48 C49 H49 120.3
C50 C49 H49 120.3
C51 C50 C49 119.6(7)
C51 C50 H50 120.2
C49 C50 H50 120.2
C50 C51 C52 121.9(6)
C50 C51 H51 119.0
C52 C51 H51 119.0
O4 C52 C51 121.9(6)
O4 C52 C47 120.7(6)
C51 C52 C47 117.4(6)
O5 Ni3 O6 89.74(15)
O5 Ni3 N5 88.15(18)
O6 Ni3 N5 177.86(19)
O5 Ni3 N6 93.97(17)
O6 Ni3 N6 85.77(18)
N5 Ni3 N6 94.0(2)
O5 Ni3 O8 98.03(15)
O6 Ni3 O8 76.82(14)
N5 Ni3 O8 103.84(17)
N6 Ni3 O8 158.73(16)
O5 Ni3 S5 167.55(12)
O6 Ni3 S5 101.87(11)
N5 Ni3 S5 80.26(15)
N6 Ni3 S5 91.37(15)
O8 Ni3 S5 80.53(10)
O7 Ni4 O8 91.24(15)
O7 Ni4 O6 101.79(15)
O8 Ni4 O6 77.77(14)
O7 Ni4 N7 88.55(18)
O8 Ni4 N7 173.54(17)
O6 Ni4 N7 95.96(16)
O7 Ni4 N8 89.73(16)
O8 Ni4 N8 87.48(17)
O6 Ni4 N8 161.36(16)
N7 Ni4 N8 98.97(18)
O7 Ni4 S7 166.17(12)
O8 Ni4 S7 102.38(11)
O6 Ni4 S7 83.72(10)
N7 Ni4 S7 78.20(14)
N8 Ni4 S7 88.45(13)
C53 S5 S6 102.91(19)
C53 S5 Ni3 97.2(2)
S6 S5 Ni3 106.30(8)
C66 S6 S5 104.4(2)
C79 S7 S8 105.00(19)
C79 S7 Ni4 95.6(2)
S8 S7 Ni4 106.81(8)
C92 S8 S7 107.12(19)
C59 N5 C58 120.4(5)
C59 N5 Ni3 119.2(5)
C58 N5 Ni3 119.8(4)
C72 N6 C71 118.7(6)
C72 N6 Ni3 120.6(4)
C71 N6 Ni3 119.1(4)
C85 N7 C84 118.2(5)
C85 N7 Ni4 122.8(4)
C84 N7 Ni4 118.9(4)
C98 N8 C97 117.2(5)
C98 N8 Ni4 121.9(4)
C97 N8 Ni4 118.8(4)
C65 O5 Ni3 121.8(4)
C78 O6 Ni3 118.8(4)
C78 O6 Ni4 131.3(4)
Ni3 O6 Ni4 102.31(17)
C91 O7 Ni4 123.6(3)
C104 O8 Ni4 124.3(3)
C104 O8 Ni3 131.9(3)
Ni4 O8 Ni3 100.97(17)
C54 C53 C58 122.0(6)
C54 C53 S5 119.2(5)
C58 C53 S5 118.9(5)
C54 C55 C56 117.7(7)
C54 C55 H55 121.2
C56 C55 H55 121.2
C57 C56 C55 121.1(7)
C57 C56 H56 119.4
C55 C56 H56 119.4
C58 C57 C56 120.6(7)
C58 C57 H57 119.7
C56 C57 H57 119.7
C57 C58 C53 117.9(7)
C57 C58 N5 122.4(6)
C53 C58 N5 119.7(6)
N5 C59 C60 128.3(6)
N5 C59 H59 115.8
C60 C59 H59 115.8
C59 C60 C61 117.2(7)
C59 C60 C65 122.9(6)
C61 C60 C65 119.9(6)
C62 C61 C60 121.2(7)
C62 C61 H61 119.4
C60 C61 H61 119.4
C61 C62 C63 119.0(7)
C61 C62 H62 120.5
C63 C62 H62 120.5
C64 C63 C62 121.0(8)
C64 C63 H63 119.5
C62 C63 H63 119.5
C63 C64 C65 122.1(7)
C63 C64 H64 119.0
C65 C64 H64 119.0
O5 C65 C64 119.9(7)
O5 C65 C60 123.3(6)
C64 C65 C60 116.7(6)
C67 C66 C71 119.3(6)
C67 C66 S6 117.5(6)
C71 C66 S6 123.0(5)
C68 C67 C66 120.2(8)
C68 C67 H67 119.9
C66 C67 H67 119.9
C69 C68 C67 120.6(8)
C69 C68 H68 119.7
C67 C68 H68 119.7
C68 C69 C70 120.7(8)
C68 C69 H69 119.6
C70 C69 H69 119.6
C71 C70 C69 119.4(7)
C71 C70 H70 120.3
C69 C70 H70 120.3
C70 C71 C66 119.8(6)
C70 C71 N6 119.0(6)
C66 C71 N6 121.0(6)
N6 C72 C73 126.8(6)
N6 C72 H72 116.6
C73 C72 H72 116.6
C74 C73 C78 120.6(7)
C74 C73 C72 115.7(7)
C78 C73 C72 123.8(6)
C75 C74 C73 121.9(8)
C75 C74 H74 119.1
C73 C74 H74 119.1
C74 C75 C76 118.8(8)
C74 C75 H75 120.6
C76 C75 H75 120.6
C77 C76 C75 120.3(8)
C77 C76 H76 119.8
C75 C76 H76 119.8
C76 C77 C78 121.3(7)
C76 C77 H77 119.3
C78 C77 H77 119.3
O6 C78 C73 121.7(6)
O6 C78 C77 121.3(6)
C73 C78 C77 117.0(6)
C80 C79 C84 120.7(6)
C80 C79 S7 120.4(5)
C84 C79 S7 118.8(5)
C79 C80 C81 119.7(7)
C79 C80 H80 120.1
C81 C80 H80 120.1
C82 C81 C80 119.4(7)
C82 C81 H81 120.3
C80 C81 H81 120.3
C81 C82 C83 121.4(7)
C81 C82 H82 119.3
C83 C82 H82 119.3
C82 C83 C84 120.2(7)
C82 C83 H83 119.9
C84 C83 H83 119.9
C79 C84 C83 118.4(6)
C79 C84 N7 119.1(6)
C83 C84 N7 122.4(6)
N7 C85 C86 125.5(6)
N7 C85 H85 117.2
C86 C85 H85 117.2
C87 C86 C91 119.7(6)
C87 C86 C85 116.5(6)
C91 C86 C85 123.8(6)
C88 C87 C86 121.8(7)
C88 C87 H87 119.1
C86 C87 H87 119.1
C87 C88 C89 118.2(7)
C87 C88 H88 120.9
C89 C88 H88 120.9
C88 C89 C90 122.4(7)
C88 C89 H89 118.8
C90 C89 H89 118.8
C89 C90 C91 120.3(7)
C89 C90 H90 119.9
C91 C90 H90 119.9
O7 C91 C90 118.7(6)
O7 C91 C86 123.7(6)
C90 C91 C86 117.5(6)
C97 C92 C93 119.6(6)
C97 C92 S8 123.5(5)
C93 C92 S8 116.6(5)
C94 C93 C92 120.6(6)
C94 C93 H93 119.7
C92 C93 H93 119.7
C95 C94 C93 120.0(6)
C95 C94 H94 120.0
C93 C94 H94 120.0
C94 C95 C96 119.7(6)
C94 C95 H95 120.2
C96 C95 H95 120.2
C97 C96 C95 121.5(6)
C97 C96 H96 119.3
C95 C96 H96 119.3
C96 C97 C92 118.7(5)
C96 C97 N8 120.0(5)
C92 C97 N8 121.1(5)
N8 C98 C99 127.5(6)
N8 C98 H98 116.3
C99 C98 H98 116.3
C100 C99 C98 116.2(6)
C100 C99 C104 118.5(5)
C98 C99 C104 125.2(6)
C101 C100 C99 122.9(6)
C101 C100 H100 118.6
C99 C100 H100 118.6
C100 C101 C102 118.2(6)
C100 C101 H101 120.9
C102 C101 H101 120.9
C103 C102 C101 120.5(6)
C103 C102 H102 119.8
C101 C102 H102 119.8
C102 C103 C104 122.9(6)
C102 C103 H103 118.6
C104 C103 H103 118.6
O8 C104 C103 122.3(5)
O8 C104 C99 120.6(5)
C103 C104 C99 117.0(6)
C53 C54 C55 120.8(6)
C53 C54 H54 119.6
C55 C54 H54 119.6
H1WA O1W H1WB 98.6
H2WA O2W H2WB 105.9
H3WA O3W H3WB 96.1

loop_
_geom_bond_atom_site_label_1
_geom_bond_atom_site_label_2
_geom_bond_distance
O4W O4WA 0.87(5)
Ni1 O1 1.990(4)
Ni1 N1 2.040(4)
Ni1 O2 2.042(3)
Ni1 O4 2.058(3)
Ni1 N2 2.081(4)
Ni1 S2 2.4880(17)
Ni2 O3 1.988(4)
Ni2 O4 2.043(3)
Ni2 O2 2.064(3)
Ni2 N3 2.071(5)
Ni2 N4 2.090(4)
Ni2 S3 2.4723(18)
S1 C1 1.754(6)
S1 S2 2.066(2)
S2 C14 1.748(6)
S3 C27 1.783(6)
S3 S4 2.074(2)
S4 C40 1.772(7)
N1 C20 1.284(6)
N1 C19 1.424(6)
N2 C7 1.283(6)
N2 C6 1.432(7)
N3 C33 1.303(7)
N3 C32 1.424(7)
N4 C46 1.278(6)
N4 C45 1.434(7)
O1 C26 1.303(6)
O2 C13 1.338(6)
O3 C39 1.291(6)
O4 C52 1.329(6)
C1 C6 1.395(7)
C1 C2 1.400(8)
C2 C3 1.369(8)
C2 H2 0.9300
C3 C4 1.369(8)
C3 H3 0.9300
C4 C5 1.381(8)
C4 H4 0.9300
C5 C6 1.384(7)
C5 H5 0.9300
C7 C8 1.435(7)
C7 H7 0.9300
C8 C9 1.407(7)
C8 C13 1.412(7)
C9 C10 1.356(8)
C9 H9 0.9300
C10 C11 1.369(8)
C10 H10 0.9300
C11 C12 1.374(7)
C11 H11 0.9300
C12 C13 1.396(7)
C12 H12 0.9300
C14 C19 1.385(7)
C14 C15 1.386(7)
C15 C16 1.380(7)
C15 H15 0.9300
C16 C17 1.376(8)
C16 H16 0.9300
C17 C18 1.393(8)
C17 H17 0.9300
C18 C19 1.381(7)
C18 H18 0.9300
C20 C21 1.450(7)
C20 H20 0.9300
C21 C22 1.400(7)
C21 C26 1.410(8)
C22 C23 1.369(8)
C22 H22 0.9300
C23 C24 1.366(8)
C23 H23 0.9300
C24 C25 1.358(8)
C24 H24 0.9300
C25 C26 1.419(7)
C25 H25 0.9300
C27 C32 1.368(8)
C27 C28 1.388(8)
C28 C29 1.375(9)
C28 H28 0.9300
C29 C30 1.365(9)
C29 H29 0.9300
C30 C31 1.377(9)
C30 H30 0.9300
C31 C32 1.397(8)
C31 H31 0.9300
C33 C34 1.426(8)
C33 H33 0.9300
C34 C39 1.405(8)
C34 C35 1.407(8)
C35 C36 1.357(9)
C35 H35 0.9300
C36 C37 1.377(9)
C36 H36 0.9300
C37 C38 1.368(8)
C37 H37 0.9300
C38 C39 1.400(8)
C38 H38 0.9300
C40 C41 1.368(8)
C40 C45 1.387(8)
C41 C42 1.433(10)
C41 H41 0.9300
C42 C43 1.358(10)
C42 H42 0.9300
C43 C44 1.381(9)
C43 H43 0.9300
C44 C45 1.373(8)
C44 H44 0.9300
C46 C47 1.423(8)
C46 H46 0.9300
C47 C48 1.386(8)
C47 C52 1.423(7)
C48 C49 1.364(8)
C48 H48 0.9300
C49 C50 1.413(8)
C49 H49 0.9300
C50 C51 1.377(7)
C50 H50 0.9300
C51 C52 1.395(7)
C51 H51 0.9300
Ni3 O5 1.985(4)
Ni3 O6 2.042(4)
Ni3 N5 2.070(5)
Ni3 N6 2.080(5)
Ni3 O8 2.085(4)
Ni3 S5 2.4829(16)
Ni4 O7 1.981(4)
Ni4 O8 2.041(4)
Ni4 O6 2.045(4)
Ni4 N7 2.062(4)
Ni4 N8 2.075(5)
Ni4 S7 2.5517(16)
S5 C53 1.757(6)
S5 S6 2.065(2)
S6 C66 1.758(6)
S7 C79 1.750(6)
S7 S8 2.058(2)
S8 C92 1.779(6)
N5 C59 1.302(7)
N5 C58 1.415(7)
N6 C72 1.292(7)
N6 C71 1.419(7)
N7 C85 1.296(6)
N7 C84 1.421(7)
N8 C98 1.290(6)
N8 C97 1.416(6)
O5 C65 1.297(6)
O6 C78 1.321(7)
O7 C91 1.300(6)
O8 C104 1.310(6)
C53 C54 1.360(7)
C53 C58 1.384(7)
C55 C54 1.381(8)
C55 C56 1.396(9)
C55 H55 0.9300
C56 C57 1.378(9)
C56 H56 0.9300
C57 C58 1.378(8)
C57 H57 0.9300
C59 C60 1.407(8)
C59 H59 0.9300
C60 C61 1.416(8)
C60 C65 1.417(8)
C61 C62 1.365(9)
C61 H61 0.9300
C62 C63 1.391(9)
C62 H62 0.9300
C63 C64 1.366(8)
C63 H63 0.9300
C64 C65 1.409(8)
C64 H64 0.9300
C66 C67 1.394(8)
C66 C71 1.405(8)
C67 C68 1.382(9)
C67 H67 0.9300
C68 C69 1.360(10)
C68 H68 0.9300
C69 C70 1.399(9)
C69 H69 0.9300
C70 C71 1.390(8)
C70 H70 0.9300
C72 C73 1.426(8)
C72 H72 0.9300
C73 C74 1.378(8)
C73 C78 1.396(8)
C74 C75 1.354(9)
C74 H74 0.9300
C75 C76 1.390(10)
C75 H75 0.9300
C76 C77 1.374(9)
C76 H76 0.9300
C77 C78 1.402(8)
C77 H77 0.9300
C79 C80 1.382(7)
C79 C84 1.385(7)
C80 C81 1.388(8)
C80 H80 0.9300
C81 C82 1.358(9)
C81 H81 0.9300
C82 C83 1.370(8)
C82 H82 0.9300
C83 C84 1.390(8)
C83 H83 0.9300
C85 C86 1.426(8)
C85 H85 0.9300
C86 C87 1.410(8)
C86 C91 1.420(8)
C87 C88 1.347(9)
C87 H87 0.9300
C88 C89 1.383(10)
C88 H88 0.9300
C89 C90 1.383(9)
C89 H89 0.9300
C90 C91 1.391(8)
C90 H90 0.9300
C92 C97 1.387(7)
C92 C93 1.403(7)
C93 C94 1.371(8)
C93 H93 0.9300
C94 C95 1.369(8)
C94 H94 0.9300
C95 C96 1.388(7)
C95 H95 0.9300
C96 C97 1.379(7)
C96 H96 0.9300
C98 C99 1.422(7)
C98 H98 0.9300
C99 C100 1.407(7)
C99 C104 1.429(7)
C100 C101 1.376(7)
C100 H100 0.9300
C101 C102 1.403(8)
C101 H101 0.9300
C102 C103 1.360(7)
C102 H102 0.9300
C103 C104 1.412(7)
C103 H103 0.9300
C54 H54 0.9300
O1W H1WA 0.8800
O1W H1WB 0.8699
O2W H2WA 0.8948
O2W H2WB 0.9008
O3W H3WA 0.8799
O3W H3WB 0.8700
